data_7223631
loop_
_publ_author_name
'Rangel, Maria'
'Moniz, Tania'
'Coimbra, Jo\~ao T. S.'
'Bras, Natercia Fernandes'
'Cunha-Silva, Luis'
'Ramos, Maria Joao'
'Fernandes, Pedro Alexandrino'
'de Castro, Baltazar'

_publ_section_title
;
 Synthesis and structural characterization, by spectroscopic and
 computational methods, of two fluorescent 3-hydroxy-4-pyridinone
 chelators bearing sulphorhodamine B and naphthalene
;
_journal_name_full 'RSC Adv.'
_journal_paper_doi 10.1039/C5RA23217A
_journal_year 2015
_chemical_formula_moiety 'C26 H25 N3 O2 S'
_chemical_formula_sum 'C26 H25 N3 O2 S'
_chemical_formula_weight 443.55
_space_group_crystal_system monoclinic
_space_group_IT_number 14
_space_group_name_Hall '-P 2yn'
_space_group_name_H-M_alt 'P 1 21/n 1'
_symmetry_space_group_name_Hall '-P 2yn'
_symmetry_space_group_name_H-M 'P 1 21/n 1'
_atom_sites_solution_hydrogens mixed
_audit_creation_date '02 November 2015'
_audit_creation_method 'SHELXL-2014/7 and enCIFer'
_audit_update_record
;
2015-11-02 deposited with the CCDC.
2015-12-22 downloaded from the CCDC.
;
_cell_angle_alpha 90
_cell_angle_beta 106.834(2)
_cell_angle_gamma 90
_cell_formula_units_Z 4
_cell_length_a 13.8764(5)
_cell_length_b 9.0072(4)
_cell_length_c 18.6937(8)
_cell_measurement_reflns_used 4028
_cell_measurement_temperature 150(2)
_cell_measurement_theta_max 24.59
_cell_measurement_theta_min 3.21
_cell_volume 2236.36(16)
_computing_structure_refinement 'SHELXL-2014/7 (Sheldrick, 2014)'
_diffrn_ambient_temperature 150(2)
_diffrn_measured_fraction_theta_full 0.997
_diffrn_measured_fraction_theta_max 0.997
_diffrn_measurement_device_type 'Bruker X8 Kappa CCD APEX II'
_diffrn_measurement_method '\f and \w scans'
_diffrn_radiation_type MoK\a
_diffrn_radiation_wavelength 0.71073
_diffrn_reflns_av_R_equivalents 0.0644
_diffrn_reflns_av_unetI/netI 0.0574
_diffrn_reflns_laue_measured_fraction_full 0.997
_diffrn_reflns_laue_measured_fraction_max 0.997
_diffrn_reflns_limit_h_max 17
_diffrn_reflns_limit_h_min -17
_diffrn_reflns_limit_k_max 11
_diffrn_reflns_limit_k_min -11
_diffrn_reflns_limit_l_max 23
_diffrn_reflns_limit_l_min -23
_diffrn_reflns_number 29679
_diffrn_reflns_point_group_measured_fraction_full 0.997
_diffrn_reflns_point_group_measured_fraction_max 0.997
_diffrn_reflns_theta_full 25.242
_diffrn_reflns_theta_max 26.371
_diffrn_reflns_theta_min 3.715
_diffrn_source 'fine-focus sealed tube'
_exptl_absorpt_coefficient_mu 0.174
_exptl_absorpt_correction_T_max 0.988
_exptl_absorpt_correction_T_min 0.962
_exptl_absorpt_correction_type multi-scan
_exptl_absorpt_process_details
;
(SADABS; Bruker, 2012)
;
_exptl_crystal_colour colourless
_exptl_crystal_density_diffrn 1.317
_exptl_crystal_description plate
_exptl_crystal_F_000 936
_exptl_crystal_size_max 0.220
_exptl_crystal_size_mid 0.060
_exptl_crystal_size_min 0.010
_refine_diff_density_max 0.235
_refine_diff_density_min -0.258
_refine_diff_density_rms 0.043
_refine_ls_extinction_method none
_refine_ls_goodness_of_fit_ref 1.012
_refine_ls_hydrogen_treatment mixed
_refine_ls_matrix_type full
_refine_ls_number_parameters 297
_refine_ls_number_reflns 4569
_refine_ls_number_restraints 2
_refine_ls_restrained_S_all 1.012
_refine_ls_R_factor_all 0.0959
_refine_ls_R_factor_gt 0.0469
_refine_ls_shift/su_max 0.001
_refine_ls_shift/su_mean 0.000
_refine_ls_structure_factor_coef Fsqd
_refine_ls_weighting_details 'w=1/[\s^2^(Fo^2^)+(0.0382P)^2^+0.8067P] where P=(Fo^2^+2Fc^2^)/3'
_refine_ls_weighting_scheme calc
_refine_ls_wR_factor_gt 0.0902
_refine_ls_wR_factor_ref 0.1050
_reflns_Friedel_coverage 0.000
_reflns_number_gt 2877
_reflns_number_total 4569
_reflns_threshold_expression 'I > 2\s(I)'
_cod_data_source_file c5ra23217a2.cif
_cod_data_source_block T97-comp3
_cod_database_code 7223631
_shelx_shelxl_version_number 2014/7
_shelx_space_group_comment
;
The symmetry employed for this shelxl refinement is uniquely defined
by the following loop, which should always be used as a source of
symmetry information in preference to the above space-group names.
They are only intended as comments.
;
_shelx_estimated_absorpt_t_min 0.963
_shelx_estimated_absorpt_t_max 0.998

loop_
_space_group_symop_operation_xyz
'x, y, z'
'-x+1/2, y+1/2, -z+1/2'
'-x, -y, -z'
'x-1/2, -y-1/2, z-1/2'

loop_
_atom_site_label
_atom_site_type_symbol
_atom_site_fract_x
_atom_site_fract_y
_atom_site_fract_z
_atom_site_U_iso_or_equiv
_atom_site_adp_type
_atom_site_occupancy
_atom_site_site_symmetry_order
_atom_site_calc_flag
_atom_site_refinement_flags_posn
_atom_site_refinement_flags_adp
S1 S 0.68641(5) 0.27002(7) 1.04605(3) 0.04408(19) Uani 1 1 d . .
O2 O 0.79953(10) 0.52833(16) 0.80193(8) 0.0350(4) Uani 1 1 d . .
O1 O 0.67529(11) 0.61023(17) 0.66163(8) 0.0395(4) Uani 1 1 d . .
N3 N 0.55486(12) 0.53148(19) 0.83364(9) 0.0314(4) Uani 1 1 d . .
N1 N 0.74541(13) 0.0741(2) 0.95801(10) 0.0330(4) Uani 1 1 d D .
H1 H 0.7728(15) 0.061(3) 0.9204(9) 0.050 Uiso 1 1 d D U
N2 N 0.73738(13) 0.3120(2) 0.92011(9) 0.0335(4) Uani 1 1 d D .
H2 H 0.7629(16) 0.275(2) 0.8850(10) 0.050 Uiso 1 1 d D U
C11 C 0.72388(14) 0.2166(2) 0.97216(11) 0.0296(5) Uani 1 1 d . .
C14 C 0.69787(14) 0.5517(2) 0.78890(11) 0.0274(5) Uani 1 1 d . .
C2 C 0.81836(15) -0.1574(2) 1.01703(11) 0.0279(5) Uani 1 1 d . .
C13 C 0.65754(15) 0.5223(2) 0.84578(11) 0.0273(5) Uani 1 1 d . .
C12 C 0.72441(15) 0.4717(2) 0.92026(11) 0.0308(5) Uani 1 1 d . .
H12A H 0.7908 0.5210 0.9307 0.037 Uiso 1 1 calc R U
H12B H 0.6940 0.4999 0.9601 0.037 Uiso 1 1 calc R U
C15 C 0.63764(16) 0.5894(2) 0.71524(11) 0.0313(5) Uani 1 1 d . .
C3 C 0.90584(15) -0.1406(2) 0.99314(11) 0.0312(5) Uani 1 1 d . .
H3 H 0.9116 -0.0578 0.9632 0.037 Uiso 1 1 calc R U
C1 C 0.73663(15) -0.0540(2) 0.99928(11) 0.0311(5) Uani 1 1 d . .
C16 C 0.53340(16) 0.5974(3) 0.70757(12) 0.0386(6) Uani 1 1 d . .
H16 H 0.4889 0.6228 0.6601 0.046 Uiso 1 1 calc R U
C7 C 0.81115(16) -0.2833(2) 1.06106(11) 0.0330(5) Uani 1 1 d . .
C20 C 0.85669(16) 0.6578(3) 0.79345(13) 0.0383(6) Uani 1 1 d . .
H20A H 0.8841 0.7075 0.8424 0.046 Uiso 1 1 calc R U
H20B H 0.8124 0.7291 0.7587 0.046 Uiso 1 1 calc R U
C17 C 0.49367(15) 0.5703(3) 0.76482(13) 0.0376(6) Uani 1 1 d . .
C4 C 0.98200(16) -0.2424(3) 1.01279(12) 0.0381(6) Uani 1 1 d . .
H4 H 1.0396 -0.2306 0.9956 0.046 Uiso 1 1 calc R U
C6 C 0.89281(17) -0.3846(3) 1.08111(12) 0.0417(6) Uani 1 1 d . .
H6 H 0.8892 -0.4682 1.1112 0.050 Uiso 1 1 calc R U
C8 C 0.72313(18) -0.3058(3) 1.08313(13) 0.0430(6) Uani 1 1 d . .
H8 H 0.7185 -0.3894 1.1130 0.052 Uiso 1 1 calc R U
C10 C 0.65153(17) -0.0819(3) 1.02003(13) 0.0414(6) Uani 1 1 d . .
H10 H 0.5964 -0.0148 1.0059 0.050 Uiso 1 1 calc R U
C21 C 0.94161(15) 0.6108(3) 0.76328(12) 0.0394(6) Uani 1 1 d . .
C5 C 0.97594(17) -0.3642(3) 1.05804(13) 0.0420(6) Uani 1 1 d . .
H5 H 1.0303 -0.4326 1.0726 0.050 Uiso 1 1 calc R U
C9 C 0.64498(18) -0.2086(3) 1.06194(14) 0.0459(6) Uani 1 1 d . .
H9 H 0.5853 -0.2268 1.0757 0.055 Uiso 1 1 calc R U
C22 C 0.92929(18) 0.4965(3) 0.71186(13) 0.0505(7) Uani 1 1 d . .
H22 H 0.8666 0.4460 0.6957 0.061 Uiso 1 1 calc R U
C24 C 1.0980(2) 0.5269(4) 0.70591(19) 0.0736(10) Uani 1 1 d . .
H24 H 1.1514 0.4979 0.6866 0.088 Uiso 1 1 calc R U
C26 C 1.03347(17) 0.6839(3) 0.78594(15) 0.0542(7) Uani 1 1 d . .
H26 H 1.0434 0.7622 0.8214 0.065 Uiso 1 1 calc R U
C19 C 0.51225(17) 0.5025(3) 0.89603(14) 0.0563(8) Uani 1 1 d . .
H19A H 0.5177 0.5922 0.9266 0.085 Uiso 1 1 calc R U
H19B H 0.5495 0.4214 0.9269 0.085 Uiso 1 1 calc R U
H19C H 0.4412 0.4746 0.8761 0.085 Uiso 1 1 calc R U
C25 C 1.11146(18) 0.6422(4) 0.75660(19) 0.0678(9) Uani 1 1 d . .
H25 H 1.1740 0.6933 0.7716 0.081 Uiso 1 1 calc R U
C23 C 1.0073(2) 0.4548(4) 0.68372(16) 0.0652(8) Uani 1 1 d . .
H23 H 0.9979 0.3756 0.6488 0.078 Uiso 1 1 calc R U
C18 C 0.38167(16) 0.5804(3) 0.75343(15) 0.0600(8) Uani 1 1 d . .
H18A H 0.3479 0.6094 0.7017 0.090 Uiso 1 1 calc R U
H18B H 0.3681 0.6548 0.7876 0.090 Uiso 1 1 calc R U
H18C H 0.3562 0.4836 0.7636 0.090 Uiso 1 1 calc R U

loop_
_atom_site_aniso_label
_atom_site_aniso_U_11
_atom_site_aniso_U_22
_atom_site_aniso_U_33
_atom_site_aniso_U_23
_atom_site_aniso_U_13
_atom_site_aniso_U_12
S1 0.0686(4) 0.0342(4) 0.0406(3) 0.0026(3) 0.0334(3) 0.0046(3)
O2 0.0264(7) 0.0383(9) 0.0454(9) 0.0103(7) 0.0185(7) 0.0033(7)
O1 0.0458(9) 0.0454(10) 0.0328(8) 0.0053(7) 0.0203(7) -0.0005(7)
N3 0.0272(9) 0.0344(11) 0.0376(10) 0.0108(8) 0.0173(8) 0.0042(8)
N1 0.0378(10) 0.0317(11) 0.0348(10) 0.0027(9) 0.0189(8) 0.0074(9)
N2 0.0434(11) 0.0318(12) 0.0313(10) 0.0070(8) 0.0200(9) 0.0120(9)
C11 0.0259(10) 0.0325(13) 0.0309(11) 0.0025(10) 0.0091(9) 0.0040(10)
C14 0.0255(10) 0.0252(12) 0.0339(11) 0.0040(9) 0.0122(9) 0.0032(9)
C2 0.0316(11) 0.0263(12) 0.0258(11) -0.0055(9) 0.0084(9) -0.0022(9)
C13 0.0297(11) 0.0220(12) 0.0332(11) 0.0023(9) 0.0136(9) 0.0026(9)
C12 0.0317(11) 0.0313(13) 0.0311(11) 0.0020(10) 0.0116(9) 0.0022(10)
C15 0.0356(12) 0.0267(13) 0.0329(12) 0.0016(10) 0.0120(10) 0.0000(10)
C3 0.0321(11) 0.0304(13) 0.0312(11) -0.0010(10) 0.0093(9) 0.0011(10)
C1 0.0342(12) 0.0278(13) 0.0331(12) -0.0023(10) 0.0127(10) -0.0011(10)
C16 0.0316(12) 0.0458(15) 0.0357(12) 0.0118(11) 0.0053(10) 0.0040(10)
C7 0.0398(12) 0.0263(13) 0.0328(12) -0.0043(10) 0.0103(10) -0.0025(10)
C20 0.0332(12) 0.0438(15) 0.0385(13) 0.0041(11) 0.0116(10) -0.0060(11)
C17 0.0280(11) 0.0388(14) 0.0466(14) 0.0120(11) 0.0115(11) 0.0031(10)
C4 0.0314(12) 0.0423(15) 0.0404(13) -0.0059(11) 0.0102(10) 0.0011(11)
C6 0.0527(15) 0.0293(14) 0.0391(13) 0.0027(11) 0.0072(12) 0.0013(12)
C8 0.0572(15) 0.0299(14) 0.0494(15) -0.0010(11) 0.0272(13) -0.0087(12)
C10 0.0366(12) 0.0337(14) 0.0588(15) -0.0031(12) 0.0219(12) 0.0003(11)
C21 0.0250(11) 0.0543(17) 0.0383(13) 0.0202(12) 0.0083(10) 0.0025(11)
C5 0.0408(13) 0.0346(15) 0.0455(14) -0.0020(12) 0.0045(11) 0.0094(11)
C9 0.0464(14) 0.0357(15) 0.0674(17) -0.0074(13) 0.0352(13) -0.0113(12)
C22 0.0358(13) 0.072(2) 0.0465(15) 0.0066(14) 0.0156(12) 0.0083(13)
C24 0.0506(18) 0.102(3) 0.081(2) 0.043(2) 0.0389(17) 0.0280(18)
C26 0.0379(14) 0.0602(18) 0.0636(17) 0.0224(14) 0.0133(13) -0.0048(13)
C19 0.0403(14) 0.081(2) 0.0585(17) 0.0292(15) 0.0316(13) 0.0106(14)
C25 0.0283(14) 0.084(2) 0.095(2) 0.045(2) 0.0247(15) 0.0013(15)
C23 0.0492(17) 0.089(2) 0.0639(18) 0.0151(17) 0.0276(14) 0.0240(16)
C18 0.0279(12) 0.084(2) 0.0684(18) 0.0305(16) 0.0139(12) 0.0077(13)

loop_
_atom_type_symbol
_atom_type_description
_atom_type_scat_dispersion_real
_atom_type_scat_dispersion_imag
_atom_type_scat_source
C C 0.0033 0.0016 'International Tables Vol C Tables 4.2.6.8 and 6.1.1.4'
H H 0.0000 0.0000 'International Tables Vol C Tables 4.2.6.8 and 6.1.1.4'
N N 0.0061 0.0033 'International Tables Vol C Tables 4.2.6.8 and 6.1.1.4'
O O 0.0106 0.0060 'International Tables Vol C Tables 4.2.6.8 and 6.1.1.4'
S S 0.1246 0.1234 'International Tables Vol C Tables 4.2.6.8 and 6.1.1.4'

loop_
_geom_angle_atom_site_label_1
_geom_angle_atom_site_label_2
_geom_angle_atom_site_label_3
_geom_angle
C14 O2 C20 115.10(16)
C17 N3 C13 120.09(16)
C17 N3 C19 120.50(17)
C13 N3 C19 119.39(17)
C11 N1 C1 127.28(16)
C11 N1 H1 116.4(15)
C1 N1 H1 116.2(15)
C11 N2 C12 125.89(17)
C11 N2 H2 117.1(15)
C12 N2 H2 116.6(15)
N2 C11 N1 112.05(17)
N2 C11 S1 123.38(16)
N1 C11 S1 124.56(15)
C13 C14 O2 117.62(18)
C13 C14 C15 122.67(18)
O2 C14 C15 119.36(16)
C3 C2 C7 118.50(19)
C3 C2 C1 123.49(19)
C7 C2 C1 118.01(18)
C14 C13 N3 119.88(18)
C14 C13 C12 119.90(17)
N3 C13 C12 120.13(16)
N2 C12 C13 110.06(17)
N2 C12 H12A 109.6
C13 C12 H12A 109.6
N2 C12 H12B 109.6
C13 C12 H12B 109.6
H12A C12 H12B 108.2
O1 C15 C16 123.69(19)
O1 C15 C14 122.37(18)
C16 C15 C14 113.92(18)
C4 C3 C2 120.7(2)
C4 C3 H3 119.7
C2 C3 H3 119.7
C10 C1 N1 121.50(19)
C10 C1 C2 120.4(2)
N1 C1 C2 118.06(17)
C17 C16 C15 123.2(2)
C17 C16 H16 118.4
C15 C16 H16 118.4
C8 C7 C6 121.5(2)
C8 C7 C2 119.7(2)
C6 C7 C2 118.78(19)
O2 C20 C21 109.12(18)
O2 C20 H20A 109.9
C21 C20 H20A 109.9
O2 C20 H20B 109.9
C21 C20 H20B 109.9
H20A C20 H20B 108.3
C16 C17 N3 120.25(18)
C16 C17 C18 120.9(2)
N3 C17 C18 118.84(19)
C3 C4 C5 120.7(2)
C3 C4 H4 119.7
C5 C4 H4 119.7
C5 C6 C7 121.1(2)
C5 C6 H6 119.4
C7 C6 H6 119.4
C9 C8 C7 120.4(2)
C9 C8 H8 119.8
C7 C8 H8 119.8
C1 C10 C9 120.6(2)
C1 C10 H10 119.7
C9 C10 H10 119.7
C22 C21 C26 118.8(2)
C22 C21 C20 121.1(2)
C26 C21 C20 120.1(2)
C6 C5 C4 120.2(2)
C6 C5 H5 119.9
C4 C5 H5 119.9
C8 C9 C10 120.8(2)
C8 C9 H9 119.6
C10 C9 H9 119.6
C21 C22 C23 120.8(3)
C21 C22 H22 119.6
C23 C22 H22 119.6
C23 C24 C25 119.6(3)
C23 C24 H24 120.2
C25 C24 H24 120.2
C21 C26 C25 120.0(3)
C21 C26 H26 120.0
C25 C26 H26 120.0
N3 C19 H19A 109.5
N3 C19 H19B 109.5
H19A C19 H19B 109.5
N3 C19 H19C 109.5
H19A C19 H19C 109.5
H19B C19 H19C 109.5
C24 C25 C26 120.3(3)
C24 C25 H25 119.8
C26 C25 H25 119.8
C24 C23 C22 120.5(3)
C24 C23 H23 119.8
C22 C23 H23 119.8
C17 C18 H18A 109.5
C17 C18 H18B 109.5
H18A C18 H18B 109.5
C17 C18 H18C 109.5
H18A C18 H18C 109.5
H18B C18 H18C 109.5

loop_
_geom_bond_atom_site_label_1
_geom_bond_atom_site_label_2
_geom_bond_distance
S1 C11 1.681(2)
O2 C14 1.376(2)
O2 C20 1.445(2)
O1 C15 1.271(2)
N3 C17 1.366(3)
N3 C13 1.379(2)
N3 C19 1.476(3)
N1 C11 1.361(3)
N1 C1 1.413(3)
N1 H1 0.898(9)
N2 C11 1.351(3)
N2 C12 1.450(3)
N2 H2 0.896(9)
C14 C13 1.363(3)
C14 C15 1.430(3)
C2 C3 1.418(3)
C2 C7 1.422(3)
C2 C1 1.430(3)
C13 C12 1.503(3)
C12 H12A 0.9900
C12 H12B 0.9900
C15 C16 1.413(3)
C3 C4 1.367(3)
C3 H3 0.9500
C1 C10 1.369(3)
C16 C17 1.360(3)
C16 H16 0.9500
C7 C8 1.412(3)
C7 C6 1.418(3)
C20 C21 1.507(3)
C20 H20A 0.9900
C20 H20B 0.9900
C17 C18 1.509(3)
C4 C5 1.402(3)
C4 H4 0.9500
C6 C5 1.356(3)
C6 H6 0.9500
C8 C9 1.360(3)
C8 H8 0.9500
C10 C9 1.402(3)
C10 H10 0.9500
C21 C22 1.385(3)
C21 C26 1.388(3)
C5 H5 0.9500
C9 H9 0.9500
C22 C23 1.386(3)
C22 H22 0.9500
C24 C23 1.369(4)
C24 C25 1.381(4)
C24 H24 0.9500
C26 C25 1.399(4)
C26 H26 0.9500
C19 H19A 0.9800
C19 H19B 0.9800
C19 H19C 0.9800
C25 H25 0.9500
C23 H23 0.9500
C18 H18A 0.9800
C18 H18B 0.9800
C18 H18C 0.9800

loop_
_geom_hbond_atom_site_label_D
_geom_hbond_atom_site_label_H
_geom_hbond_atom_site_label_A
_geom_hbond_distance_DH
_geom_hbond_distance_HA
_geom_hbond_distance_DA
_geom_hbond_angle_DHA
_geom_hbond_site_symmetry_A
N2 H2 O1 0.896(9) 2.031(14) 2.860(2) 153(2) 2_646
N1 H1 O1 0.898(9) 1.926(12) 2.783(2) 159(2) 2_646

loop_
_geom_torsion_atom_site_label_1
_geom_torsion_atom_site_label_2
_geom_torsion_atom_site_label_3
_geom_torsion_atom_site_label_4
_geom_torsion
C12 N2 C11 N1 -177.74(18)
C12 N2 C11 S1 1.5(3)
C1 N1 C11 N2 -177.86(19)
C1 N1 C11 S1 3.0(3)
C20 O2 C14 C13 -120.5(2)
C20 O2 C14 C15 66.1(2)
O2 C14 C13 N3 -174.38(17)
C15 C14 C13 N3 -1.3(3)
O2 C14 C13 C12 2.1(3)
C15 C14 C13 C12 175.21(19)
C17 N3 C13 C14 -0.2(3)
C19 N3 C13 C14 -178.8(2)
C17 N3 C13 C12 -176.69(19)
C19 N3 C13 C12 4.8(3)
C11 N2 C12 C13 -129.3(2)
C14 C13 C12 N2 -85.8(2)
N3 C13 C12 N2 90.7(2)
C13 C14 C15 O1 -176.8(2)
O2 C14 C15 O1 -3.9(3)
C13 C14 C15 C16 1.6(3)
O2 C14 C15 C16 174.60(19)
C7 C2 C3 C4 -0.8(3)
C1 C2 C3 C4 179.2(2)
C11 N1 C1 C10 47.9(3)
C11 N1 C1 C2 -134.0(2)
C3 C2 C1 C10 175.7(2)
C7 C2 C1 C10 -4.3(3)
C3 C2 C1 N1 -2.4(3)
C7 C2 C1 N1 177.58(18)
O1 C15 C16 C17 177.9(2)
C14 C15 C16 C17 -0.6(3)
C3 C2 C7 C8 -177.5(2)
C1 C2 C7 C8 2.5(3)
C3 C2 C7 C6 1.8(3)
C1 C2 C7 C6 -178.11(19)
C14 O2 C20 C21 -146.09(17)
C15 C16 C17 N3 -0.8(4)
C15 C16 C17 C18 180.0(2)
C13 N3 C17 C16 1.2(3)
C19 N3 C17 C16 179.8(2)
C13 N3 C17 C18 -179.6(2)
C19 N3 C17 C18 -1.0(3)
C2 C3 C4 C5 -1.1(3)
C8 C7 C6 C5 178.3(2)
C2 C7 C6 C5 -1.1(3)
C6 C7 C8 C9 -178.7(2)
C2 C7 C8 C9 0.6(3)
N1 C1 C10 C9 -179.0(2)
C2 C1 C10 C9 2.9(3)
O2 C20 C21 C22 36.0(3)
O2 C20 C21 C26 -145.1(2)
C7 C6 C5 C4 -0.8(3)
C3 C4 C5 C6 1.9(3)
C7 C8 C9 C10 -2.2(4)
C1 C10 C9 C8 0.4(4)
C26 C21 C22 C23 0.4(4)
C20 C21 C22 C23 179.3(2)
C22 C21 C26 C25 0.3(3)
C20 C21 C26 C25 -178.6(2)
C23 C24 C25 C26 0.9(4)
C21 C26 C25 C24 -1.0(4)
C25 C24 C23 C22 -0.1(4)
C21 C22 C23 C24 -0.5(4)
